data_1548666
loop_
_publ_author_name
'Hay, Michael T.'
'Yennawar, Hemant P.'

_publ_section_title
;
 Tetraphenylphosphonium tetrakis(trimethylsilanolato)ferrate(III)
;
_journal_coeditor_code SJ4151
_journal_issue 1
_journal_name_full IUCrData
_journal_page_first x171823
_journal_paper_doi 10.1107/S2414314617018235
_journal_volume 3
_journal_year 2018
_chemical_formula_iupac '(C24 H20 P) [Fe (C3 H9 O1 Si1)4]'
_chemical_formula_moiety 'C24 H20 P +, C12 H36 Fe O4 Si4 -'
_chemical_formula_sum 'C36 H56 Fe O4 P Si4'
_chemical_formula_weight 751.98
_chemical_name_systematic
;
Tetraphenylphosphonium tetrakis(trimethylsilanolato)ferrate(III)
;
_space_group_crystal_system tetragonal
_space_group_IT_number 82
_space_group_name_Hall 'I -4'
_space_group_name_H-M_alt 'I -4'
_symmetry_space_group_name_Hall 'I -4'
_symmetry_space_group_name_H-M 'I -4'
_atom_sites_solution_hydrogens geom
_atom_sites_solution_primary direct
_cell_angle_alpha 90
_cell_angle_beta 90
_cell_angle_gamma 90
_cell_formula_units_Z 2
_cell_length_a 12.589(7)
_cell_length_b 12.589(7)
_cell_length_c 13.689(7)
_cell_measurement_reflns_used 3702
_cell_measurement_temperature 223(2)
_cell_measurement_theta_max 27.014
_cell_measurement_theta_min 2.191
_cell_volume 2169(2)
_computing_cell_refinement
;
SAINT (Bruker, 2001)
;
_computing_data_collection
;
SMART (Bruker, 2001)
;
_computing_data_reduction
;
SAINT (Bruker, 2001)
;
_computing_molecular_graphics
;
<i>OLEX2</i> (Dolomanov <i>et al.</i>,  2009)
;
_computing_publication_material
;
<i>OLEX2</i> (Dolomanov <i>et al.</i>,  2009)
;
_computing_structure_refinement
;
SHELXL2014 (Sheldrick, 2015)
;
_computing_structure_solution
;
SHELXS97 (Sheldrick, 2008)
;
_diffrn_ambient_temperature 223(2)
_diffrn_measured_fraction_theta_full 0.999
_diffrn_measured_fraction_theta_max 0.975
_diffrn_measurement_device_type 'Bruker CCD area detector'
_diffrn_measurement_method 'phi and omega scans'
_diffrn_radiation_monochromator graphite
_diffrn_radiation_type MoK\a
_diffrn_radiation_wavelength 0.71073
_diffrn_reflns_av_R_equivalents 0.0499
_diffrn_reflns_limit_h_max 16
_diffrn_reflns_limit_h_min -16
_diffrn_reflns_limit_k_max 17
_diffrn_reflns_limit_k_min -14
_diffrn_reflns_limit_l_max 17
_diffrn_reflns_limit_l_min -18
_diffrn_reflns_number 9779
_diffrn_reflns_theta_full 25.242
_diffrn_reflns_theta_max 28.723
_diffrn_reflns_theta_min 2.198
_exptl_absorpt_coefficient_mu 0.527
_exptl_absorpt_correction_T_max 0.9
_exptl_absorpt_correction_T_min 0.599979
_exptl_absorpt_correction_type multi-scan
_exptl_absorpt_process_details
;
(SADABS; Bruker, 2001)
;
_exptl_crystal_colour colorless
_exptl_crystal_density_diffrn 1.151
_exptl_crystal_description block
_exptl_crystal_F_000 802
_exptl_crystal_size_max 0.29
_exptl_crystal_size_mid 0.2
_exptl_crystal_size_min 0.18
_refine_diff_density_max 0.228
_refine_diff_density_min -0.226
_refine_ls_abs_structure_details
;
 Refined as an inversion twin
;
_refine_ls_abs_structure_Flack 0.02(2)
_refine_ls_extinction_method none
_refine_ls_goodness_of_fit_ref 0.916
_refine_ls_hydrogen_treatment constr
_refine_ls_matrix_type full
_refine_ls_number_parameters 108
_refine_ls_number_reflns 2712
_refine_ls_number_restraints 0
_refine_ls_restrained_S_all 0.916
_refine_ls_R_factor_all 0.0440
_refine_ls_R_factor_gt 0.0361
_refine_ls_shift/su_max 0.000
_refine_ls_shift/su_mean 0.000
_refine_ls_structure_factor_coef Fsqd
_refine_ls_weighting_details 'w=1/[\s^2^(Fo^2^)+(0.0402P)^2^] where P=(Fo^2^+2Fc^2^)/3'
_refine_ls_weighting_scheme calc
_refine_ls_wR_factor_gt 0.0750
_refine_ls_wR_factor_ref 0.0780
_reflns_number_gt 2258
_reflns_number_total 2712
_reflns_threshold_expression 'I > 2\s(I)'
_cod_data_source_file sj4151sup1.cif
_cod_data_source_block I
_cod_depositor_comments 'Adding full bibliography for 1548666.cif.'
_cod_original_cell_volume 2169(3)
_cod_database_code 1548666
_cod_database_fobs_code 1548666
_shelx_space_group_comment
;
The symmetry employed for this shelxl refinement is uniquely defined
by the following loop, which should always be used as a source of
symmetry information in preference to the above space-group names.
They are only intended as comments.
;

loop_
_space_group_symop_operation_xyz
'x, y, z'
'y, -x, -z'
'-x, -y, z'
'-y, x, -z'
'x+1/2, y+1/2, z+1/2'
'y+1/2, -x+1/2, -z+1/2'
'-x+1/2, -y+1/2, z+1/2'
'-y+1/2, x+1/2, -z+1/2'

loop_
_atom_site_type_symbol
_atom_site_label
_atom_site_fract_x
_atom_site_fract_y
_atom_site_fract_z
_atom_site_U_iso_or_equiv
_atom_site_adp_type
_atom_site_calc_flag
_atom_site_occupancy
Fe Fe1 0.500000 0.500000 0.500000 0.0378(2) Uani d 1
Si Si1 0.51036(7) 0.69112(7) 0.66037(7) 0.0502(2) Uani d 1
O O1 0.46530(18) 0.61557(19) 0.57663(19) 0.0664(7) Uani d 1
C C1 0.4457(4) 0.6596(4) 0.7790(3) 0.0926(15) Uani d 1
H H1A 0.459608 0.586046 0.795930 0.139 Uiso calc 1
H H1B 0.369713 0.670651 0.773541 0.139 Uiso calc 1
H H1C 0.474156 0.705574 0.829510 0.139 Uiso calc 1
C C2 0.6566(3) 0.6722(3) 0.6754(3) 0.0760(11) Uani d 1
H H2A 0.690117 0.670147 0.611577 0.114 Uiso calc 1
H H2B 0.669970 0.605935 0.709348 0.114 Uiso calc 1
H H2C 0.685677 0.730715 0.712920 0.114 Uiso calc 1
C C3 0.4793(4) 0.8315(3) 0.6294(4) 0.0920(15) Uani d 1
H H3A 0.403010 0.842243 0.631577 0.138 Uiso calc 1
H H3B 0.505192 0.847271 0.564214 0.138 Uiso calc 1
H H3C 0.513406 0.878315 0.676095 0.138 Uiso calc 1
P P1 0.500000 0.000000 0.250000 0.0395(3) Uani d 1
C C4 0.4007(2) 0.0565(2) 0.3277(2) 0.0419(7) Uani d 1
C C5 0.4021(2) 0.1634(2) 0.3516(2) 0.0478(7) Uani d 1
H H5 0.452136 0.208548 0.322114 0.057 Uiso calc 1
C C6 0.3310(3) 0.2040(3) 0.4180(3) 0.0563(8) Uani d 1
H H6 0.332071 0.276789 0.433195 0.068 Uiso calc 1
C C7 0.2587(3) 0.1384(3) 0.4618(3) 0.0613(9) Uani d 1
H H7 0.210478 0.165992 0.507764 0.074 Uiso calc 1
C C8 0.2565(3) 0.0320(3) 0.4387(3) 0.0704(11) Uani d 1
H H8 0.205930 -0.012627 0.468087 0.085 Uiso calc 1
C C9 0.3276(3) -0.0094(3) 0.3731(3) 0.0566(9) Uani d 1
H H9 0.326798 -0.082433 0.359003 0.068 Uiso calc 1

loop_
_atom_site_aniso_label
_atom_site_aniso_U_11
_atom_site_aniso_U_22
_atom_site_aniso_U_33
_atom_site_aniso_U_12
_atom_site_aniso_U_13
_atom_site_aniso_U_23
Fe1 0.0392(3) 0.0392(3) 0.0351(4) 0.000 0.000 0.000
Si1 0.0453(5) 0.0561(5) 0.0490(5) 0.0033(4) 0.0000(4) -0.0151(5)
O1 0.0480(13) 0.0818(17) 0.0693(16) 0.0123(12) -0.0067(12) -0.0366(14)
C1 0.095(3) 0.115(4) 0.068(3) 0.008(3) 0.021(3) -0.010(3)
C2 0.054(2) 0.102(3) 0.071(3) -0.0019(19) -0.014(2) 0.001(2)
C3 0.091(3) 0.069(3) 0.116(4) 0.014(2) 0.006(3) -0.007(3)
P1 0.0383(5) 0.0383(5) 0.0420(8) 0.000 0.000 0.000
C4 0.0460(16) 0.0404(15) 0.0394(16) -0.0011(12) 0.0003(13) -0.0013(13)
C5 0.0525(18) 0.0429(16) 0.0480(19) -0.0070(13) 0.0036(15) 0.0001(14)
C6 0.068(2) 0.0463(18) 0.055(2) 0.0029(16) 0.0059(18) -0.0105(16)
C7 0.062(2) 0.061(2) 0.061(2) 0.0000(17) 0.0169(18) -0.0111(17)
C8 0.076(3) 0.062(2) 0.073(3) -0.0213(19) 0.033(2) -0.009(2)
C9 0.070(2) 0.0410(17) 0.059(2) -0.0106(15) 0.0186(17) -0.0051(15)

loop_
_atom_type_symbol
_atom_type_description
_atom_type_scat_dispersion_real
_atom_type_scat_dispersion_imag
_atom_type_scat_source
C C 0.0033 0.0016 'International Tables Vol C Tables 4.2.6.8 and 6.1.1.4'
H H 0.0000 0.0000 'International Tables Vol C Tables 4.2.6.8 and 6.1.1.4'
Fe Fe 0.3463 0.8444 'International Tables Vol C Tables 4.2.6.8 and 6.1.1.4'
O O 0.0106 0.0060 'International Tables Vol C Tables 4.2.6.8 and 6.1.1.4'
P P 0.1023 0.0942 'International Tables Vol C Tables 4.2.6.8 and 6.1.1.4'
Si Si 0.0817 0.0704 'International Tables Vol C Tables 4.2.6.8 and 6.1.1.4'

loop_
_geom_angle_atom_site_label_1
_geom_angle_atom_site_label_2
_geom_angle_atom_site_label_3
_geom_angle_site_symmetry_1
_geom_angle_site_symmetry_3
_geom_angle
O1 Fe1 O1 2_566 3_665 108.84(9)
O1 Fe1 O1 3_665 . 110.75(17)
O1 Fe1 O1 2_566 . 108.84(9)
O1 Fe1 O1 2_566 4_656 110.75(17)
O1 Fe1 O1 4_656 . 108.84(9)
O1 Fe1 O1 3_665 4_656 108.84(9)
O1 Si1 C1 . . 110.19(17)
O1 Si1 C2 . . 110.71(16)
O1 Si1 C3 . . 109.15(19)
C1 Si1 C2 . . 107.9(2)
C1 Si1 C3 . . 108.1(2)
C3 Si1 C2 . . 110.72(18)
Si1 O1 Fe1 . . 142.63(14)
Si1 C1 H1A . . 109.5
Si1 C1 H1B . . 109.5
Si1 C1 H1C . . 109.5
H1A C1 H1B . . 109.5
H1A C1 H1C . . 109.5
H1B C1 H1C . . 109.5
Si1 C2 H2A . . 109.5
Si1 C2 H2B . . 109.5
Si1 C2 H2C . . 109.5
H2A C2 H2B . . 109.5
H2A C2 H2C . . 109.5
H2B C2 H2C . . 109.5
Si1 C3 H3A . . 109.5
Si1 C3 H3B . . 109.5
Si1 C3 H3C . . 109.5
H3A C3 H3B . . 109.5
H3A C3 H3C . . 109.5
H3B C3 H3C . . 109.5
C4 P1 C4 8_545 3_655 110.69(9)
C4 P1 C4 3_655 6 110.69(9)
C4 P1 C4 . 6 110.69(9)
C4 P1 C4 . 8_545 110.69(9)
C4 P1 C4 . 3_655 107.06(19)
C4 P1 C4 8_545 6 107.06(19)
C5 C4 P1 . . 121.2(2)
C5 C4 C9 . . 118.9(3)
C9 C4 P1 . . 119.6(2)
C4 C5 H5 . . 119.7
C6 C5 C4 . . 120.6(3)
C6 C5 H5 . . 119.7
C5 C6 H6 . . 120.0
C7 C6 C5 . . 120.0(3)
C7 C6 H6 . . 120.0
C6 C7 H7 . . 120.0
C6 C7 C8 . . 119.9(3)
C8 C7 H7 . . 120.0
C7 C8 H8 . . 119.7
C9 C8 C7 . . 120.5(3)
C9 C8 H8 . . 119.7
C4 C9 H9 . . 120.0
C8 C9 C4 . . 120.0(3)
C8 C9 H9 . . 120.0

loop_
_geom_bond_atom_site_label_1
_geom_bond_atom_site_label_2
_geom_bond_site_symmetry_2
_geom_bond_distance
Fe1 O1 2_566 1.846(2)
Fe1 O1 . 1.846(2)
Fe1 O1 3_665 1.846(2)
Fe1 O1 4_656 1.846(2)
Si1 O1 . 1.594(3)
Si1 C1 . 1.860(4)
Si1 C2 . 1.868(4)
Si1 C3 . 1.860(4)
C1 H1A . 0.9700
C1 H1B . 0.9700
C1 H1C . 0.9700
C2 H2A . 0.9700
C2 H2B . 0.9700
C2 H2C . 0.9700
C3 H3A . 0.9700
C3 H3B . 0.9700
C3 H3C . 0.9700
P1 C4 8_545 1.789(3)
P1 C4 6 1.789(3)
P1 C4 . 1.789(3)
P1 C4 3_655 1.789(3)
C4 C5 . 1.385(4)
C4 C9 . 1.386(4)
C5 H5 . 0.9400
C5 C6 . 1.374(4)
C6 H6 . 0.9400
C6 C7 . 1.368(5)
C7 H7 . 0.9400
C7 C8 . 1.377(5)
C8 H8 . 0.9400
C8 C9 . 1.370(5)
C9 H9 . 0.9400

loop_
_geom_hbond_atom_site_label_D
_geom_hbond_atom_site_label_H
_geom_hbond_atom_site_label_A
_geom_hbond_site_symmetry_A
_geom_hbond_distance_DH
_geom_hbond_distance_HA
_geom_hbond_distance_DA
_geom_hbond_angle_DHA
C6 H6 O1 4_656 0.94 2.47 3.359(4) 158

loop_
_geom_torsion_atom_site_label_1
_geom_torsion_atom_site_label_2
_geom_torsion_atom_site_label_3
_geom_torsion_atom_site_label_4
_geom_torsion_site_symmetry_1
_geom_torsion
O1 Fe1 O1 Si1 2_566 -62.0(2)
O1 Fe1 O1 Si1 3_665 57.6(3)
O1 Fe1 O1 Si1 4_656 177.2(3)
C1 Si1 O1 Fe1 . -106.0(3)
C2 Si1 O1 Fe1 . 13.3(4)
C3 Si1 O1 Fe1 . 135.4(3)
P1 C4 C5 C6 . -174.3(2)
P1 C4 C9 C8 . 174.9(3)
C4 P1 C4 C5 6 -24.8(2)
C4 P1 C4 C5 8_545 -143.3(3)
C4 P1 C4 C5 3_655 96.0(3)
C4 P1 C4 C9 8_545 43.6(2)
C4 P1 C4 C9 3_655 -77.1(3)
C4 P1 C4 C9 6 162.2(3)
C4 C5 C6 C7 . 0.7(5)
C5 C4 C9 C8 . 1.6(5)
C5 C6 C7 C8 . -0.6(6)
C6 C7 C8 C9 . 1.1(6)
C7 C8 C9 C4 . -1.6(6)
C9 C4 C5 C6 . -1.2(5)
